data_4069345
loop_
_publ_author_name
'Jana, Anukul'
'Nekoueishahraki, Bijan'
'Roesky, Herbert W.'
'Schulzke, Carola'

_publ_section_title
;
 Stable Compounds of Composition LGe(II)R (R = OH, PhO, C6F5O, PhCO2)
 Prepared by Nucleophilic Addition Reactions
;
_journal_issue 13
_journal_name_full Organometallics
_journal_page_first 3763
_journal_paper_doi 10.1021/om900149k
_journal_volume 28
_journal_year 2009
_chemical_formula_sum 'C36 H46 Ge N2 O2'
_chemical_formula_weight 611.34
_chemical_name_systematic
; 
 ? 
;
_space_group_IT_number 14
_symmetry_cell_setting monoclinic
_symmetry_space_group_name_Hall '-P 2ybc'
_symmetry_space_group_name_H-M 'P 1 21/c 1'
_atom_sites_solution_hydrogens geom
_atom_sites_solution_primary direct
_atom_sites_solution_secondary difmap
_audit_creation_method SHELXL-97
_cell_angle_alpha 90.00
_cell_angle_beta 96.28(3)
_cell_angle_gamma 90.00
_cell_formula_units_Z 4
_cell_length_a 18.371(4)
_cell_length_b 10.627(2)
_cell_length_c 16.940(3)
_cell_measurement_reflns_used 32393
_cell_measurement_temperature 133(2)
_cell_measurement_theta_max 53.9
_cell_measurement_theta_min 3.1
_cell_volume 3287.3(11)
_computing_structure_refinement 'SHELXL-97 (Sheldrick, 1997)'
_computing_structure_solution 'SHELXS-97 (Sheldrick, 1990)'
_diffrn_ambient_temperature 133(2)
_diffrn_measured_fraction_theta_full 0.997
_diffrn_measured_fraction_theta_max 0.997
_diffrn_measurement_device_type IPDSII
_diffrn_radiation_monochromator graphite
_diffrn_radiation_source 'fine-focus sealed tube'
_diffrn_radiation_type MoK\a
_diffrn_radiation_wavelength 0.71073
_diffrn_reflns_av_R_equivalents 0.0802
_diffrn_reflns_av_sigmaI/netI 0.0610
_diffrn_reflns_limit_h_max 23
_diffrn_reflns_limit_h_min -23
_diffrn_reflns_limit_k_max 13
_diffrn_reflns_limit_k_min -13
_diffrn_reflns_limit_l_max 21
_diffrn_reflns_limit_l_min -21
_diffrn_reflns_number 31397
_diffrn_reflns_theta_full 26.96
_diffrn_reflns_theta_max 26.96
_diffrn_reflns_theta_min 2.22
_exptl_absorpt_coefficient_mu 0.965
_exptl_absorpt_correction_T_max 0.9383
_exptl_absorpt_correction_T_min 0.7763
_exptl_absorpt_correction_type numerical
_exptl_absorpt_process_details 'face indexed'
_exptl_crystal_colour colourless
_exptl_crystal_density_diffrn 1.235
_exptl_crystal_density_method 'not measured'
_exptl_crystal_description platelet
_exptl_crystal_F_000 1296
_exptl_crystal_size_max 0.24
_exptl_crystal_size_mid 0.20
_exptl_crystal_size_min 0.05
_refine_diff_density_max 0.631
_refine_diff_density_min -0.588
_refine_diff_density_rms 0.061
_refine_ls_extinction_method none
_refine_ls_goodness_of_fit_ref 1.025
_refine_ls_hydrogen_treatment constr
_refine_ls_matrix_type full
_refine_ls_number_parameters 383
_refine_ls_number_reflns 7131
_refine_ls_number_restraints 0
_refine_ls_restrained_S_all 1.025
_refine_ls_R_factor_all 0.0746
_refine_ls_R_factor_gt 0.0478
_refine_ls_shift/su_max 0.000
_refine_ls_shift/su_mean 0.000
_refine_ls_structure_factor_coef Fsqd
_refine_ls_weighting_details 'calc w=1/[\s^2^(Fo^2^)+(0.0416P)^2^+0.1963P] where P=(Fo^2^+2Fc^2^)/3'
_refine_ls_weighting_scheme calc
_refine_ls_wR_factor_gt 0.0867
_refine_ls_wR_factor_ref 0.0939
_reflns_number_gt 5399
_reflns_number_total 7131
_reflns_threshold_expression >2sigma(I)
_cod_data_source_file om900149k_si_001.cif
_cod_data_source_block ja17
_cod_original_cell_volume 3287.4(11)
_cod_original_sg_symbol_H-M P21/c
_cod_database_code 4069345

loop_
_symmetry_equiv_pos_as_xyz
'x, y, z'
'-x, y+1/2, -z+1/2'
'-x, -y, -z'
'x, -y-1/2, z-1/2'

loop_
_atom_site_label
_atom_site_type_symbol
_atom_site_fract_x
_atom_site_fract_y
_atom_site_fract_z
_atom_site_U_iso_or_equiv
_atom_site_adp_type
_atom_site_occupancy
_atom_site_symmetry_multiplicity
_atom_site_calc_flag
_atom_site_refinement_flags
Ge1 Ge 0.789357(15) 0.01667(2) 0.015125(15) 0.02153(8) Uani 1 1 d .
O1 O 0.71621(11) -0.09571(17) -0.03840(10) 0.0277(4) Uani 1 1 d .
O2 O 0.73619(12) -0.0364(2) -0.16119(11) 0.0366(5) Uani 1 1 d .
N1 N 0.71956(11) 0.06193(19) 0.09153(12) 0.0217(4) Uani 1 1 d .
N2 N 0.82630(13) -0.1263(2) 0.08360(12) 0.0249(5) Uani 1 1 d .
C1 C 0.70153(16) -0.0942(2) -0.11591(15) 0.0278(6) Uani 1 1 d .
C2 C 0.63622(16) -0.1724(3) -0.14505(16) 0.0322(6) Uani 1 1 d .
C3 C 0.61419(18) -0.2745(3) -0.10261(18) 0.0402(7) Uani 1 1 d .
H3 H 0.6411 -0.2974 -0.0536 0.052(3) Uiso 1 1 calc R
C4 C 0.5530(2) -0.3430(4) -0.1316(2) 0.0499(9) Uani 1 1 d .
H4 H 0.5390 -0.4145 -0.1033 0.052(3) Uiso 1 1 calc R
C5 C 0.5122(2) -0.3079(4) -0.2017(2) 0.0515(9) Uani 1 1 d .
H5 H 0.4691 -0.3532 -0.2202 0.052(3) Uiso 1 1 calc R
C6 C 0.53391(19) -0.2084(4) -0.2440(2) 0.0491(9) Uani 1 1 d .
H6 H 0.5059 -0.1851 -0.2923 0.052(3) Uiso 1 1 calc R
C7 C 0.59648(18) -0.1406(3) -0.21745(18) 0.0411(7) Uani 1 1 d .
H7 H 0.6122 -0.0730 -0.2482 0.052(3) Uiso 1 1 calc R
C8 C 0.69854(14) 0.1930(2) 0.09435(15) 0.0230(5) Uani 1 1 d .
C9 C 0.64167(15) 0.2400(3) 0.04114(16) 0.0276(6) Uani 1 1 d .
C10 C 0.62326(17) 0.3668(3) 0.04665(18) 0.0340(6) Uani 1 1 d .
H10 H 0.5859 0.4012 0.0097 0.052(3) Uiso 1 1 calc R
C11 C 0.65831(18) 0.4432(3) 0.10491(18) 0.0369(7) Uani 1 1 d .
H11 H 0.6440 0.5288 0.1087 0.052(3) Uiso 1 1 calc R
C12 C 0.71421(17) 0.3951(3) 0.15775(18) 0.0340(6) Uani 1 1 d .
H12 H 0.7375 0.4478 0.1982 0.052(3) Uiso 1 1 calc R
C13 C 0.73672(15) 0.2706(2) 0.15237(15) 0.0263(6) Uani 1 1 d .
C14 C 0.60141(17) 0.1590(3) -0.02397(17) 0.0363(7) Uani 1 1 d .
H14 H 0.6154 0.0693 -0.0128 0.034(4) Uiso 1 1 calc R
C15 C 0.6264(2) 0.1944(4) -0.1037(2) 0.0532(10) Uani 1 1 d .
H15A H 0.6139 0.2825 -0.1157 0.057(2) Uiso 1 1 calc R
H15B H 0.6020 0.1402 -0.1453 0.057(2) Uiso 1 1 calc R
H15C H 0.6796 0.1833 -0.1016 0.057(2) Uiso 1 1 calc R
C16 C 0.51803(19) 0.1691(4) -0.0266(2) 0.0524(9) Uani 1 1 d .
H16A H 0.5028 0.1410 0.0242 0.057(2) Uiso 1 1 calc R
H16B H 0.4948 0.1160 -0.0695 0.057(2) Uiso 1 1 calc R
H16C H 0.5030 0.2568 -0.0362 0.057(2) Uiso 1 1 calc R
C17 C 0.80240(16) 0.2234(3) 0.20717(16) 0.0294(6) Uani 1 1 d .
H17 H 0.8127 0.1350 0.1916 0.034(4) Uiso 1 1 calc R
C18 C 0.87018(18) 0.3027(3) 0.1974(2) 0.0419(8) Uani 1 1 d .
H18A H 0.8807 0.2995 0.1419 0.057(2) Uiso 1 1 calc R
H18B H 0.9121 0.2695 0.2318 0.057(2) Uiso 1 1 calc R
H18C H 0.8612 0.3901 0.2121 0.057(2) Uiso 1 1 calc R
C19 C 0.7880(2) 0.2227(3) 0.29417(18) 0.0426(8) Uani 1 1 d .
H19A H 0.7781 0.3087 0.3110 0.057(2) Uiso 1 1 calc R
H19B H 0.8311 0.1897 0.3269 0.057(2) Uiso 1 1 calc R
H19C H 0.7456 0.1692 0.3006 0.057(2) Uiso 1 1 calc R
C20 C 0.69261(13) -0.0189(3) 0.14157(14) 0.0245(5) Uani 1 1 d .
C21 C 0.62885(16) 0.0211(3) 0.18459(17) 0.0355(6) Uani 1 1 d .
H21A H 0.6440 0.0903 0.2210 0.057(2) Uiso 1 1 calc R
H21B H 0.6125 -0.0502 0.2148 0.057(2) Uiso 1 1 calc R
H21C H 0.5886 0.0494 0.1459 0.057(2) Uiso 1 1 calc R
C22 C 0.72211(15) -0.1378(2) 0.15751(15) 0.0270(6) Uani 1 1 d .
H22 H 0.6942 -0.1937 0.1860 0.052(3) Uiso 1 1 calc R
C23 C 0.78846(15) -0.1837(2) 0.13612(14) 0.0250(5) Uani 1 1 d .
C24 C 0.81871(18) -0.3020(3) 0.17673(16) 0.0333(7) Uani 1 1 d .
H24A H 0.8137 -0.3722 0.1390 0.057(2) Uiso 1 1 calc R
H24B H 0.7915 -0.3209 0.2220 0.057(2) Uiso 1 1 calc R
H24C H 0.8706 -0.2897 0.1956 0.057(2) Uiso 1 1 calc R
C25 C 0.89633(16) -0.1751(3) 0.06623(16) 0.0306(6) Uani 1 1 d .
C26 C 0.96059(16) -0.1113(3) 0.09693(17) 0.0345(7) Uani 1 1 d .
C27 C 1.02742(19) -0.1572(4) 0.0779(2) 0.0483(9) Uani 1 1 d .
H27 H 1.0713 -0.1156 0.0981 0.052(3) Uiso 1 1 calc R
C28 C 1.0312(2) -0.2614(4) 0.0306(2) 0.0554(10) Uani 1 1 d .
H28 H 1.0774 -0.2913 0.0184 0.052(3) Uiso 1 1 calc R
C29 C 0.9679(2) -0.3227(3) 0.0007(2) 0.0522(10) Uani 1 1 d .
H29 H 0.9714 -0.3952 -0.0314 0.052(3) Uiso 1 1 calc R
C30 C 0.89844(19) -0.2809(3) 0.01646(17) 0.0374(7) Uani 1 1 d .
C31 C 0.95830(15) 0.0046(3) 0.14940(16) 0.0345(6) Uani 1 1 d .
H31 H 0.9167 0.0582 0.1259 0.034(4) Uiso 1 1 calc R
C32 C 1.02769(18) 0.0846(4) 0.1529(2) 0.0462(8) Uani 1 1 d .
H32A H 1.0684 0.0394 0.1825 0.057(2) Uiso 1 1 calc R
H32B H 1.0197 0.1645 0.1795 0.057(2) Uiso 1 1 calc R
H32C H 1.0395 0.1012 0.0988 0.057(2) Uiso 1 1 calc R
C33 C 0.94254(17) -0.0307(3) 0.23379(17) 0.0371(7) Uani 1 1 d .
H33A H 0.8942 -0.0705 0.2317 0.057(2) Uiso 1 1 calc R
H33B H 0.9433 0.0453 0.2666 0.057(2) Uiso 1 1 calc R
H33C H 0.9800 -0.0896 0.2570 0.057(2) Uiso 1 1 calc R
C34 C 0.8301(2) -0.3441(3) -0.02381(17) 0.0414(8) Uani 1 1 d .
H34 H 0.7865 -0.3064 -0.0022 0.034(4) Uiso 1 1 calc R
C35 C 0.8292(3) -0.4864(3) -0.0092(2) 0.0643(11) Uani 1 1 d .
H35A H 0.8683 -0.5263 -0.0353 0.057(2) Uiso 1 1 calc R
H35B H 0.7818 -0.5209 -0.0311 0.057(2) Uiso 1 1 calc R
H35C H 0.8370 -0.5029 0.0480 0.057(2) Uiso 1 1 calc R
C36 C 0.8234(2) -0.3194(3) -0.11351(18) 0.0474(9) Uani 1 1 d .
H36A H 0.8224 -0.2285 -0.1232 0.057(2) Uiso 1 1 calc R
H36B H 0.7781 -0.3574 -0.1387 0.057(2) Uiso 1 1 calc R
H36C H 0.8655 -0.3565 -0.1359 0.057(2) Uiso 1 1 calc R

loop_
_atom_site_aniso_label
_atom_site_aniso_U_11
_atom_site_aniso_U_22
_atom_site_aniso_U_33
_atom_site_aniso_U_23
_atom_site_aniso_U_13
_atom_site_aniso_U_12
Ge1 0.02237(13) 0.02218(13) 0.02015(12) 0.00290(11) 0.00277(8) 0.00252(12)
O1 0.0354(11) 0.0276(10) 0.0197(9) -0.0022(7) 0.0005(8) 0.0010(8)
O2 0.0470(12) 0.0397(12) 0.0228(9) 0.0025(8) 0.0017(9) -0.0015(10)
N1 0.0208(11) 0.0217(10) 0.0223(10) -0.0021(8) 0.0006(9) 0.0003(8)
N2 0.0286(12) 0.0252(11) 0.0209(10) 0.0019(8) 0.0032(9) 0.0055(9)
C1 0.0333(16) 0.0273(14) 0.0226(13) -0.0009(10) 0.0018(11) 0.0078(11)
C2 0.0343(16) 0.0371(16) 0.0247(13) -0.0103(11) 0.0017(12) 0.0072(12)
C3 0.0418(19) 0.0480(19) 0.0306(15) -0.0032(13) 0.0034(13) -0.0061(14)
C4 0.051(2) 0.054(2) 0.0451(19) -0.0086(16) 0.0096(16) -0.0139(17)
C5 0.0359(19) 0.064(2) 0.054(2) -0.0274(18) 0.0012(16) -0.0075(16)
C6 0.041(2) 0.060(2) 0.0423(18) -0.0159(16) -0.0136(15) 0.0075(16)
C7 0.045(2) 0.0439(18) 0.0318(15) -0.0066(13) -0.0065(14) 0.0062(14)
C8 0.0223(13) 0.0234(13) 0.0237(12) -0.0006(10) 0.0044(10) 0.0006(10)
C9 0.0254(14) 0.0307(14) 0.0267(13) -0.0040(11) 0.0026(11) 0.0032(11)
C10 0.0319(16) 0.0349(16) 0.0343(15) 0.0007(12) -0.0011(12) 0.0096(12)
C11 0.0434(18) 0.0236(14) 0.0435(17) -0.0009(12) 0.0028(14) 0.0065(12)
C12 0.0389(17) 0.0241(14) 0.0377(15) -0.0053(11) -0.0020(13) -0.0019(12)
C13 0.0273(14) 0.0256(13) 0.0258(13) -0.0002(10) 0.0019(11) -0.0020(10)
C14 0.0312(16) 0.0415(17) 0.0331(15) -0.0111(13) -0.0101(12) 0.0106(13)
C15 0.056(2) 0.066(2) 0.0350(17) -0.0086(16) -0.0087(16) 0.0264(19)
C16 0.0330(19) 0.054(2) 0.067(2) -0.0161(18) -0.0119(16) 0.0071(15)
C17 0.0334(16) 0.0238(13) 0.0290(14) -0.0021(11) -0.0055(12) -0.0038(11)
C18 0.0345(18) 0.0390(17) 0.0493(19) 0.0029(14) -0.0090(14) -0.0074(13)
C19 0.050(2) 0.0425(18) 0.0334(16) 0.0042(13) -0.0039(14) -0.0006(15)
C20 0.0238(12) 0.0260(12) 0.0237(11) -0.0066(10) 0.0025(9) -0.0074(11)
C21 0.0352(15) 0.0350(15) 0.0389(14) -0.0074(13) 0.0153(12) -0.0049(13)
C22 0.0311(15) 0.0254(14) 0.0254(13) -0.0001(10) 0.0065(11) -0.0067(11)
C23 0.0343(15) 0.0228(13) 0.0175(11) 0.0006(10) 0.0012(10) -0.0003(11)
C24 0.0508(19) 0.0253(14) 0.0247(13) 0.0059(11) 0.0078(13) 0.0024(12)
C25 0.0331(16) 0.0341(15) 0.0257(13) 0.0121(11) 0.0078(11) 0.0154(12)
C26 0.0304(16) 0.0453(17) 0.0280(14) 0.0176(12) 0.0041(12) 0.0106(13)
C27 0.0358(18) 0.069(2) 0.0408(18) 0.0192(17) 0.0072(14) 0.0227(17)
C28 0.044(2) 0.077(3) 0.047(2) 0.0207(19) 0.0141(18) 0.035(2)
C29 0.076(3) 0.047(2) 0.0368(17) 0.0105(15) 0.0175(18) 0.036(2)
C30 0.052(2) 0.0355(16) 0.0259(14) 0.0106(12) 0.0102(13) 0.0194(14)
C31 0.0249(13) 0.0430(18) 0.0349(14) 0.0135(13) -0.0007(11) 0.0045(12)
C32 0.0288(17) 0.061(2) 0.0471(19) 0.0180(16) -0.0016(14) -0.0034(15)
C33 0.0370(16) 0.0414(16) 0.0324(14) 0.0089(13) 0.0017(12) 0.0028(13)
C34 0.068(2) 0.0289(15) 0.0288(15) 0.0004(12) 0.0133(15) 0.0172(15)
C35 0.117(4) 0.0305(18) 0.0477(19) -0.0038(16) 0.017(2) 0.017(2)
C36 0.063(2) 0.051(2) 0.0297(15) -0.0001(14) 0.0113(15) 0.0201(17)

loop_
_atom_type_symbol
_atom_type_description
_atom_type_scat_dispersion_real
_atom_type_scat_dispersion_imag
_atom_type_scat_source
C C 0.0033 0.0016 'International Tables Vol C Tables 4.2.6.8 and 6.1.1.4'
H H 0.0000 0.0000 'International Tables Vol C Tables 4.2.6.8 and 6.1.1.4'
N N 0.0061 0.0033 'International Tables Vol C Tables 4.2.6.8 and 6.1.1.4'
O O 0.0106 0.0060 'International Tables Vol C Tables 4.2.6.8 and 6.1.1.4'
Ge Ge 0.1547 1.8001 'International Tables Vol C Tables 4.2.6.8 and 6.1.1.4'

loop_
_geom_angle_atom_site_label_1
_geom_angle_atom_site_label_2
_geom_angle_atom_site_label_3
_geom_angle
O1 Ge1 N1 89.43(8)
O1 Ge1 N2 88.68(9)
N1 Ge1 N2 90.48(9)
C1 O1 Ge1 121.00(18)
C20 N1 C8 118.5(2)
C20 N1 Ge1 124.70(17)
C8 N1 Ge1 116.74(16)
C23 N2 C25 120.8(2)
C23 N2 Ge1 124.70(18)
C25 N2 Ge1 114.20(16)
O2 C1 O1 125.0(3)
O2 C1 C2 121.9(2)
O1 C1 C2 113.1(2)
C3 C2 C7 119.4(3)
C3 C2 C1 122.1(3)
C7 C2 C1 118.5(3)
C4 C3 C2 120.0(3)
C3 C4 C5 120.4(4)
C6 C5 C4 120.0(3)
C5 C6 C7 120.7(3)
C6 C7 C2 119.5(3)
C9 C8 C13 121.4(2)
C9 C8 N1 120.4(2)
C13 C8 N1 118.2(2)
C10 C9 C8 118.2(2)
C10 C9 C14 119.4(3)
C8 C9 C14 122.4(2)
C11 C10 C9 121.2(3)
C10 C11 C12 120.0(3)
C11 C12 C13 120.9(3)
C12 C13 C8 118.2(2)
C12 C13 C17 119.6(2)
C8 C13 C17 122.1(2)
C15 C14 C9 109.5(3)
C15 C14 C16 110.8(3)
C9 C14 C16 112.7(3)
C13 C17 C19 112.4(3)
C13 C17 C18 110.6(2)
C19 C17 C18 109.7(3)
N1 C20 C22 122.9(2)
N1 C20 C21 119.1(2)
C22 C20 C21 118.0(2)
C20 C22 C23 126.9(2)
N2 C23 C22 123.1(2)
N2 C23 C24 119.4(2)
C22 C23 C24 117.4(2)
C30 C25 C26 121.9(3)
C30 C25 N2 119.4(3)
C26 C25 N2 118.7(3)
C27 C26 C25 118.1(3)
C27 C26 C31 120.0(3)
C25 C26 C31 121.9(3)
C28 C27 C26 121.3(4)
C27 C28 C29 120.0(3)
C28 C29 C30 121.9(3)
C29 C30 C25 116.8(3)
C29 C30 C34 119.9(3)
C25 C30 C34 123.1(3)
C26 C31 C32 113.4(3)
C26 C31 C33 111.5(2)
C32 C31 C33 110.0(2)
C30 C34 C35 112.8(3)
C30 C34 C36 110.0(3)
C35 C34 C36 109.1(3)

loop_
_geom_bond_atom_site_label_1
_geom_bond_atom_site_label_2
_geom_bond_distance
Ge1 O1 1.9462(19)
Ge1 N1 1.978(2)
Ge1 N2 1.986(2)
O1 C1 1.311(3)
O2 C1 1.216(3)
N1 C20 1.339(3)
N1 C8 1.448(3)
N2 C23 1.335(3)
N2 C25 1.447(3)
C1 C2 1.498(4)
C2 C3 1.386(4)
C2 C7 1.399(4)
C3 C4 1.383(5)
C4 C5 1.383(5)
C5 C6 1.362(5)
C6 C7 1.389(5)
C8 C9 1.395(4)
C8 C13 1.410(4)
C9 C10 1.395(4)
C9 C14 1.525(4)
C10 C11 1.382(4)
C11 C12 1.384(4)
C12 C13 1.392(4)
C13 C17 1.525(4)
C14 C15 1.522(5)
C14 C16 1.531(4)
C17 C19 1.526(4)
C17 C18 1.528(4)
C20 C22 1.390(4)
C20 C21 1.507(4)
C22 C23 1.397(4)
C23 C24 1.510(4)
C25 C30 1.408(4)
C25 C26 1.410(4)
C26 C27 1.391(4)
C26 C31 1.522(4)
C27 C28 1.374(6)
C28 C29 1.379(6)
C29 C30 1.404(5)
C30 C34 1.519(5)
C31 C32 1.528(4)
C31 C33 1.536(4)
C34 C35 1.532(5)
C34 C36 1.534(4)

loop_
_geom_torsion_atom_site_label_1
_geom_torsion_atom_site_label_2
_geom_torsion_atom_site_label_3
_geom_torsion_atom_site_label_4
_geom_torsion
N1 Ge1 O1 C1 132.6(2)
N2 Ge1 O1 C1 -136.9(2)
O1 Ge1 N1 C20 62.7(2)
N2 Ge1 N1 C20 -26.0(2)
O1 Ge1 N1 C8 -119.31(18)
N2 Ge1 N1 C8 152.01(18)
O1 Ge1 N2 C23 -65.6(2)
N1 Ge1 N2 C23 23.9(2)
O1 Ge1 N2 C25 107.81(19)
N1 Ge1 N2 C25 -162.77(19)
Ge1 O1 C1 O2 8.8(4)
Ge1 O1 C1 C2 -171.15(17)
O2 C1 C2 C3 153.7(3)
O1 C1 C2 C3 -26.3(4)
O2 C1 C2 C7 -26.4(4)
O1 C1 C2 C7 153.6(3)
C7 C2 C3 C4 -0.6(5)
C1 C2 C3 C4 179.3(3)
C2 C3 C4 C5 -2.0(5)
C3 C4 C5 C6 2.6(5)
C4 C5 C6 C7 -0.5(5)
C5 C6 C7 C2 -2.1(5)
C3 C2 C7 C6 2.7(5)
C1 C2 C7 C6 -177.3(3)
C20 N1 C8 C9 -97.1(3)
Ge1 N1 C8 C9 84.7(3)
C20 N1 C8 C13 82.5(3)
Ge1 N1 C8 C13 -95.6(2)
C13 C8 C9 C10 0.0(4)
N1 C8 C9 C10 179.6(2)
C13 C8 C9 C14 177.8(3)
N1 C8 C9 C14 -2.6(4)
C8 C9 C10 C11 -2.4(4)
C14 C9 C10 C11 179.8(3)
C9 C10 C11 C12 1.8(5)
C10 C11 C12 C13 1.1(5)
C11 C12 C13 C8 -3.3(4)
C11 C12 C13 C17 175.1(3)
C9 C8 C13 C12 2.7(4)
N1 C8 C13 C12 -176.9(2)
C9 C8 C13 C17 -175.6(3)
N1 C8 C13 C17 4.8(4)
C10 C9 C14 C15 72.7(3)
C8 C9 C14 C15 -105.0(3)
C10 C9 C14 C16 -51.1(4)
C8 C9 C14 C16 131.2(3)
C12 C13 C17 C19 65.7(3)
C8 C13 C17 C19 -115.9(3)
C12 C13 C17 C18 -57.3(4)
C8 C13 C17 C18 121.1(3)
C8 N1 C20 C22 -163.9(2)
Ge1 N1 C20 C22 14.1(3)
C8 N1 C20 C21 14.3(3)
Ge1 N1 C20 C21 -167.72(18)
N1 C20 C22 C23 11.1(4)
C21 C20 C22 C23 -167.1(3)
C25 N2 C23 C22 177.3(2)
Ge1 N2 C23 C22 -9.8(4)
C25 N2 C23 C24 -1.0(4)
Ge1 N2 C23 C24 171.95(18)
C20 C22 C23 N2 -13.4(4)
C20 C22 C23 C24 164.9(3)
C23 N2 C25 C30 77.2(3)
Ge1 N2 C25 C30 -96.5(2)
C23 N2 C25 C26 -105.7(3)
Ge1 N2 C25 C26 80.6(3)
C30 C25 C26 C27 -1.2(4)
N2 C25 C26 C27 -178.2(2)
C30 C25 C26 C31 178.8(2)
N2 C25 C26 C31 1.7(4)
C25 C26 C27 C28 0.1(4)
C31 C26 C27 C28 -179.9(3)
C26 C27 C28 C29 0.1(5)
C27 C28 C29 C30 0.7(5)
C28 C29 C30 C25 -1.7(4)
C28 C29 C30 C34 174.4(3)
C26 C25 C30 C29 2.0(4)
N2 C25 C30 C29 179.0(2)
C26 C25 C30 C34 -174.0(3)
N2 C25 C30 C34 3.0(4)
C27 C26 C31 C32 19.8(4)
C25 C26 C31 C32 -160.2(3)
C27 C26 C31 C33 -104.9(3)
C25 C26 C31 C33 75.1(3)
C29 C30 C34 C35 55.8(4)
C25 C30 C34 C35 -128.3(3)
C29 C30 C34 C36 -66.2(3)
C25 C30 C34 C36 109.7(3)
